data_7230820
loop_
_publ_author_name
'Chen, Zhengkai'
'Liu, Nai-Wei'
'Bolte, Michael'
'Ren, Hongjun'
'Manolikakes, Georg'

_publ_section_title
;
 Visible-light mediated 3-component synthesis of sulfonylated coumarins
 from sulfur dioxide
;
_journal_issue 13
_journal_name_full 'Green Chemistry'
_journal_page_first 3059
_journal_paper_doi 10.1039/C8GC00838H
_journal_volume 20
_journal_year 2018
_chemical_formula_moiety 'C22 H16 O5 S'
_chemical_formula_sum 'C22 H16 O5 S'
_chemical_formula_weight 392.41
_space_group_crystal_system orthorhombic
_space_group_IT_number 33
_space_group_name_Hall 'P 2c -2n'
_space_group_name_H-M_alt 'P n a 21'
_symmetry_space_group_name_Hall 'P 2c -2n'
_symmetry_space_group_name_H-M 'P n a 21'
_atom_sites_solution_hydrogens geom
_audit_creation_method SHELXL-2016/6
_audit_update_record
;
2017-10-04 deposited with the CCDC.
2018-06-04 downloaded from the CCDC.
;
_cell_angle_alpha 90
_cell_angle_beta 90
_cell_angle_gamma 90
_cell_formula_units_Z 4
_cell_length_a 7.7651(6)
_cell_length_b 16.4066(12)
_cell_length_c 14.1404(15)
_cell_measurement_reflns_used 8840
_cell_measurement_temperature 173(2)
_cell_measurement_theta_max 25.82
_cell_measurement_theta_min 3.23
_cell_volume 1801.5(3)
_computing_cell_refinement 'X-Area (Stoe & Cie, 2001)'
_computing_data_collection 'X-Area (Stoe & Cie, 2001)'
_computing_data_reduction 'X-Area (Stoe & Cie, 2001)'
_computing_molecular_graphics 'XP in SHELXTL-Plus (Sheldrick, 2008)'
_computing_publication_material SHELXL
_computing_structure_refinement 'SHELXL (Sheldrick, 2008)'
_computing_structure_solution 'SHELXS (Sheldrick, 2008)'
_diffrn_ambient_temperature 173(2)
_diffrn_measured_fraction_theta_full 0.997
_diffrn_measured_fraction_theta_max 0.986
_diffrn_measurement_device_type 'STOE IPDS II two-circle-diffractometer'
_diffrn_measurement_method \w
_diffrn_radiation_type MoK\a
_diffrn_radiation_wavelength 0.71073
_diffrn_reflns_av_R_equivalents 0.0313
_diffrn_reflns_av_unetI/netI 0.0430
_diffrn_reflns_Laue_measured_fraction_full 0.997
_diffrn_reflns_Laue_measured_fraction_max 0.986
_diffrn_reflns_limit_h_max 9
_diffrn_reflns_limit_h_min -8
_diffrn_reflns_limit_k_max 19
_diffrn_reflns_limit_k_min -18
_diffrn_reflns_limit_l_max 17
_diffrn_reflns_limit_l_min -17
_diffrn_reflns_number 8840
_diffrn_reflns_point_group_measured_fraction_full 0.984
_diffrn_reflns_point_group_measured_fraction_max 0.972
_diffrn_reflns_theta_full 25.000
_diffrn_reflns_theta_max 25.639
_diffrn_reflns_theta_min 3.240
_diffrn_source 'Genix 3D I\mS microfocus X-ray source'
_exptl_absorpt_coefficient_mu 0.213
_exptl_absorpt_correction_T_max 1.000
_exptl_absorpt_correction_T_min 0.592
_exptl_absorpt_correction_type multi-scan
_exptl_absorpt_process_details 'X-Area (Stoe & Cie, 2001)'
_exptl_crystal_colour 'light yellow'
_exptl_crystal_density_diffrn 1.447
_exptl_crystal_description needle
_exptl_crystal_F_000 816
_exptl_crystal_size_max 0.280
_exptl_crystal_size_mid 0.120
_exptl_crystal_size_min 0.120
_refine_diff_density_max 0.173
_refine_diff_density_min -0.205
_refine_diff_density_rms 0.037
_refine_ls_abs_structure_details
; 
 Flack x determined using 1230 quotients [(I+)-(I-)]/[(I+)+(I-)] 
 (Parsons, Flack and Wagner, Acta Cryst. B69 (2013) 249-259). 
;
_refine_ls_abs_structure_Flack 0.08(6)
_refine_ls_extinction_coef 0.0072(13)
_refine_ls_extinction_expression Fc^*^=kFc[1+0.001xFc^2^\l^3^/sin(2\q)]^-1/4^
_refine_ls_extinction_method 'SHELXL-2016/6 (Sheldrick 2016)'
_refine_ls_goodness_of_fit_ref 0.976
_refine_ls_hydrogen_treatment constr
_refine_ls_matrix_type full
_refine_ls_number_parameters 255
_refine_ls_number_reflns 3312
_refine_ls_number_restraints 1
_refine_ls_restrained_S_all 0.976
_refine_ls_R_factor_all 0.0359
_refine_ls_R_factor_gt 0.0299
_refine_ls_shift/su_max 0.000
_refine_ls_shift/su_mean 0.000
_refine_ls_structure_factor_coef Fsqd
_refine_ls_weighting_details 'w=1/[\s^2^(Fo^2^)+(0.0351P)^2^] where P=(Fo^2^+2Fc^2^)/3'
_refine_ls_weighting_scheme calc
_refine_ls_wR_factor_gt 0.0632
_refine_ls_wR_factor_ref 0.0647
_reflns_Friedel_coverage 0.889
_reflns_Friedel_fraction_full 0.970
_reflns_Friedel_fraction_max 0.956
_reflns_number_gt 2944
_reflns_number_total 3312
_reflns_threshold_expression 'I > 2\s(I)'
_cod_data_source_file c8gc00838h2.cif
_cod_data_source_block ma108
_cod_depositor_comments 'Adding full bibliography for 7230820--7230821.cif.'
_cod_database_code 7230820
_shelx_shelxl_version_number 2016/6
_shelx_space_group_comment
; 
The symmetry employed for this shelxl refinement is uniquely defined 
by the following loop, which should always be used as a source of 
symmetry information in preference to the above space-group names. 
They are only intended as comments. 
;
_shelx_estimated_absorpt_t_min 0.943
_shelx_estimated_absorpt_t_max 0.975

loop_
_space_group_symop_operation_xyz
'x, y, z'
'-x, -y, z+1/2'
'x+1/2, -y+1/2, z'
'-x+1/2, y+1/2, z+1/2'

loop_
_atom_site_label
_atom_site_type_symbol
_atom_site_fract_x
_atom_site_fract_y
_atom_site_fract_z
_atom_site_U_iso_or_equiv
_atom_site_adp_type
_atom_site_occupancy
_atom_site_site_symmetry_order
_atom_site_calc_flag
_atom_site_refinement_flags_posn
_atom_site_refinement_flags_adp
S1 S 0.72770(9) 0.45046(4) 0.62285(5) 0.02230(17) Uani 1 1 d . .
O1 O 0.6038(3) 0.59661(12) 0.83872(14) 0.0272(5) Uani 1 1 d . .
O2 O 0.5974(3) 0.46392(12) 0.81795(14) 0.0318(5) Uani 1 1 d . .
O3 O 0.7586(3) 0.90992(12) 0.72530(14) 0.0290(5) Uani 1 1 d . .
O4 O 0.7888(3) 0.46900(13) 0.52939(15) 0.0301(5) Uani 1 1 d . .
O5 O 0.8238(3) 0.39328(13) 0.67911(16) 0.0322(5) Uani 1 1 d . .
C1 C 0.6343(4) 0.52874(18) 0.7844(2) 0.0231(7) Uani 1 1 d . .
C2 C 0.7071(4) 0.54333(17) 0.68944(19) 0.0222(6) Uani 1 1 d . .
C3 C 0.7462(4) 0.61935(17) 0.6563(2) 0.0199(6) Uani 1 1 d . .
C4 C 0.7150(4) 0.68842(17) 0.7192(2) 0.0211(6) Uani 1 1 d . .
C5 C 0.7526(4) 0.76993(17) 0.69441(19) 0.0215(6) Uani 1 1 d . .
H5 H 0.802256 0.781541 0.634508 0.026 Uiso 1 1 calc R U
C6 C 0.7176(4) 0.83328(18) 0.7568(2) 0.0232(6) Uani 1 1 d . .
C7 C 0.6449(4) 0.81700(18) 0.8455(2) 0.0261(7) Uani 1 1 d . .
H7 H 0.620536 0.860484 0.887786 0.031 Uiso 1 1 calc R U
C8 C 0.6084(4) 0.7371(2) 0.8715(2) 0.0267(7) Uani 1 1 d . .
H8 H 0.559998 0.725539 0.931763 0.032 Uiso 1 1 calc R U
C9 C 0.6435(4) 0.67443(17) 0.80869(19) 0.0230(6) Uani 1 1 d . .
C10 C 0.6978(5) 0.97826(19) 0.7811(2) 0.0315(8) Uani 1 1 d . .
H10A H 0.572437 0.974885 0.787885 0.047 Uiso 1 1 calc R U
H10B H 0.728303 1.029343 0.749286 0.047 Uiso 1 1 calc R U
H10C H 0.751648 0.976746 0.843731 0.047 Uiso 1 1 calc R U
C11 C 0.5136(4) 0.41532(16) 0.6115(2) 0.0214(6) Uani 1 1 d . .
C12 C 0.4637(4) 0.34518(18) 0.6587(2) 0.0261(6) Uani 1 1 d . .
H12 H 0.540570 0.319118 0.701351 0.031 Uiso 1 1 calc R U
C13 C 0.3012(4) 0.31344(19) 0.6432(2) 0.0307(8) Uani 1 1 d . .
H13 H 0.267334 0.264363 0.673595 0.037 Uiso 1 1 calc R U
C14 C 0.1874(5) 0.3534(2) 0.5830(2) 0.0327(8) Uani 1 1 d . .
H14 H 0.075607 0.331727 0.572510 0.039 Uiso 1 1 calc R U
C15 C 0.2372(4) 0.42518(19) 0.5382(2) 0.0306(7) Uani 1 1 d . .
H15 H 0.157678 0.453197 0.498816 0.037 Uiso 1 1 calc R U
C16 C 0.4014(4) 0.45605(18) 0.5504(2) 0.0258(7) Uani 1 1 d . .
H16 H 0.437082 0.503895 0.518051 0.031 Uiso 1 1 calc R U
C31 C 0.8160(4) 0.63549(17) 0.55944(19) 0.0207(6) Uani 1 1 d . .
C32 C 0.7071(5) 0.6671(2) 0.4906(2) 0.0323(8) Uani 1 1 d . .
H32 H 0.591759 0.680838 0.506202 0.039 Uiso 1 1 calc R U
C33 C 0.7670(5) 0.6787(2) 0.3984(2) 0.0391(9) Uani 1 1 d . .
H33 H 0.691750 0.699153 0.351082 0.047 Uiso 1 1 calc R U
C34 C 0.9357(5) 0.6605(2) 0.3763(2) 0.0341(8) Uani 1 1 d . .
H34 H 0.976296 0.667971 0.313538 0.041 Uiso 1 1 calc R U
C35 C 1.0460(5) 0.63133(19) 0.4455(2) 0.0311(7) Uani 1 1 d . .
H35 H 1.162596 0.619835 0.430076 0.037 Uiso 1 1 calc R U
C36 C 0.9872(4) 0.61873(18) 0.5374(2) 0.0252(7) Uani 1 1 d . .
H36 H 1.063299 0.598852 0.584656 0.030 Uiso 1 1 calc R U

loop_
_atom_site_aniso_label
_atom_site_aniso_U_11
_atom_site_aniso_U_22
_atom_site_aniso_U_33
_atom_site_aniso_U_23
_atom_site_aniso_U_13
_atom_site_aniso_U_12
S1 0.0214(3) 0.0193(3) 0.0262(3) -0.0035(3) 0.0023(3) -0.0003(3)
O1 0.0392(13) 0.0238(11) 0.0186(9) -0.0002(8) 0.0042(9) -0.0031(10)
O2 0.0445(15) 0.0246(11) 0.0263(11) 0.0029(9) 0.0022(10) -0.0042(10)
O3 0.0418(15) 0.0207(10) 0.0243(9) -0.0033(8) 0.0031(9) -0.0027(10)
O4 0.0330(13) 0.0257(11) 0.0317(11) -0.0080(9) 0.0102(10) -0.0057(9)
O5 0.0253(12) 0.0262(11) 0.0452(13) 0.0015(10) -0.0040(10) 0.0060(9)
C1 0.0251(17) 0.0238(16) 0.0203(13) 0.0001(11) -0.0016(12) -0.0014(12)
C2 0.0228(15) 0.0217(14) 0.0220(13) -0.0028(11) -0.0025(11) 0.0001(12)
C3 0.0165(15) 0.0226(14) 0.0204(12) -0.0019(10) -0.0039(11) 0.0016(11)
C4 0.0200(16) 0.0238(14) 0.0195(13) -0.0026(11) -0.0017(12) -0.0001(12)
C5 0.0233(16) 0.0247(14) 0.0166(12) -0.0005(11) 0.0011(12) 0.0002(12)
C6 0.0244(17) 0.0231(15) 0.0220(13) -0.0019(12) -0.0034(13) -0.0015(12)
C7 0.0313(19) 0.0255(16) 0.0216(15) -0.0070(11) -0.0004(13) 0.0035(13)
C8 0.0322(18) 0.0310(17) 0.0170(13) -0.0007(12) 0.0022(12) 0.0003(14)
C9 0.0260(18) 0.0231(15) 0.0199(14) 0.0006(11) -0.0028(12) -0.0016(13)
C10 0.042(2) 0.0208(15) 0.0322(17) -0.0057(12) 0.0046(15) 0.0009(14)
C11 0.0219(14) 0.0198(14) 0.0224(14) -0.0056(12) 0.0027(12) 0.0004(11)
C12 0.0277(17) 0.0213(15) 0.0293(14) -0.0002(12) 0.0048(13) 0.0043(12)
C13 0.0303(18) 0.0229(14) 0.0390(19) -0.0028(13) 0.0102(14) -0.0039(12)
C14 0.0243(18) 0.037(2) 0.0370(16) -0.0143(14) 0.0056(14) -0.0035(14)
C15 0.0288(18) 0.0359(17) 0.0269(15) -0.0057(13) -0.0044(14) 0.0055(14)
C16 0.0305(18) 0.0251(15) 0.0219(14) -0.0029(12) -0.0004(12) 0.0010(13)
C31 0.0268(17) 0.0167(14) 0.0185(13) -0.0032(10) 0.0018(12) -0.0009(12)
C32 0.037(2) 0.0362(18) 0.0241(16) -0.0007(13) 0.0001(14) 0.0132(16)
C33 0.053(3) 0.0426(19) 0.0221(16) 0.0015(13) -0.0026(16) 0.0121(18)
C34 0.054(2) 0.0260(16) 0.0218(15) -0.0015(12) 0.0091(15) -0.0041(16)
C35 0.0314(19) 0.0283(17) 0.0338(16) -0.0019(14) 0.0132(14) -0.0060(14)
C36 0.0241(17) 0.0231(15) 0.0284(15) -0.0030(12) -0.0002(13) -0.0036(12)

loop_
_atom_type_symbol
_atom_type_description
_atom_type_scat_dispersion_real
_atom_type_scat_dispersion_imag
_atom_type_scat_source
C C 0.0033 0.0016 'International Tables Vol C Tables 4.2.6.8 and 6.1.1.4'
H H 0.0000 0.0000 'International Tables Vol C Tables 4.2.6.8 and 6.1.1.4'
O O 0.0106 0.0060 'International Tables Vol C Tables 4.2.6.8 and 6.1.1.4'
S S 0.1246 0.1234 'International Tables Vol C Tables 4.2.6.8 and 6.1.1.4'

loop_
_geom_angle_atom_site_label_1
_geom_angle_atom_site_label_2
_geom_angle_atom_site_label_3
_geom_angle
O4 S1 O5 118.39(13)
O4 S1 C11 107.23(14)
O5 S1 C11 108.99(13)
O4 S1 C2 109.36(13)
O5 S1 C2 108.00(13)
C11 S1 C2 103.92(13)
C1 O1 C9 122.6(2)
C6 O3 C10 117.2(2)
O2 C1 O1 117.1(2)
O2 C1 C2 126.5(3)
O1 C1 C2 116.3(2)
C3 C2 C1 123.0(3)
C3 C2 S1 125.0(2)
C1 C2 S1 111.9(2)
C2 C3 C4 117.5(3)
C2 C3 C31 123.8(3)
C4 C3 C31 118.7(2)
C9 C4 C5 117.5(2)
C9 C4 C3 119.3(3)
C5 C4 C3 123.3(3)
C6 C5 C4 120.7(2)
C6 C5 H5 119.7
C4 C5 H5 119.7
O3 C6 C5 115.8(2)
O3 C6 C7 124.0(3)
C5 C6 C7 120.3(3)
C8 C7 C6 119.9(3)
C8 C7 H7 120.0
C6 C7 H7 120.0
C9 C8 C7 119.3(3)
C9 C8 H8 120.4
C7 C8 H8 120.4
O1 C9 C8 116.4(2)
O1 C9 C4 121.2(2)
C8 C9 C4 122.4(3)
O3 C10 H10A 109.5
O3 C10 H10B 109.5
H10A C10 H10B 109.5
O3 C10 H10C 109.5
H10A C10 H10C 109.5
H10B C10 H10C 109.5
C12 C11 C16 121.4(3)
C12 C11 S1 119.3(2)
C16 C11 S1 119.1(2)
C13 C12 C11 119.4(3)
C13 C12 H12 120.3
C11 C12 H12 120.3
C12 C13 C14 120.0(3)
C12 C13 H13 120.0
C14 C13 H13 120.0
C15 C14 C13 120.1(3)
C15 C14 H14 120.0
C13 C14 H14 120.0
C16 C15 C14 120.6(3)
C16 C15 H15 119.7
C14 C15 H15 119.7
C15 C16 C11 118.5(3)
C15 C16 H16 120.7
C11 C16 H16 120.7
C32 C31 C36 119.8(3)
C32 C31 C3 119.2(3)
C36 C31 C3 121.0(3)
C31 C32 C33 120.1(3)
C31 C32 H32 119.9
C33 C32 H32 119.9
C34 C33 C32 119.9(3)
C34 C33 H33 120.1
C32 C33 H33 120.1
C33 C34 C35 120.1(3)
C33 C34 H34 119.9
C35 C34 H34 119.9
C34 C35 C36 120.5(3)
C34 C35 H35 119.8
C36 C35 H35 119.8
C31 C36 C35 119.5(3)
C31 C36 H36 120.2
C35 C36 H36 120.2

loop_
_geom_bond_atom_site_label_1
_geom_bond_atom_site_label_2
_geom_bond_distance
S1 O4 1.437(2)
S1 O5 1.439(2)
S1 C11 1.767(3)
S1 C2 1.798(3)
O1 C1 1.374(4)
O1 C9 1.380(3)
O2 C1 1.199(4)
O3 C6 1.371(4)
O3 C10 1.450(4)
C1 C2 1.476(4)
C2 C3 1.366(4)
C3 C4 1.461(4)
C3 C31 1.497(4)
C4 C9 1.401(4)
C4 C5 1.413(4)
C5 C6 1.390(4)
C5 H5 0.9500
C6 C7 1.401(4)
C7 C8 1.391(5)
C7 H7 0.9500
C8 C9 1.385(4)
C8 H8 0.9500
C10 H10A 0.9800
C10 H10B 0.9800
C10 H10C 0.9800
C11 C12 1.386(4)
C11 C16 1.397(4)
C12 C13 1.383(5)
C12 H12 0.9500
C13 C14 1.391(5)
C13 H13 0.9500
C14 C15 1.392(5)
C14 H14 0.9500
C15 C16 1.383(5)
C15 H15 0.9500
C16 H16 0.9500
C31 C32 1.390(4)
C31 C36 1.393(4)
C32 C33 1.396(4)
C32 H32 0.9500
C33 C34 1.379(5)
C33 H33 0.9500
C34 C35 1.385(5)
C34 H34 0.9500
C35 C36 1.393(4)
C35 H35 0.9500
C36 H36 0.9500

loop_
_geom_torsion_atom_site_label_1
_geom_torsion_atom_site_label_2
_geom_torsion_atom_site_label_3
_geom_torsion_atom_site_label_4
_geom_torsion
C9 O1 C1 O2 178.8(3)
C9 O1 C1 C2 -2.1(4)
O2 C1 C2 C3 -179.9(3)
O1 C1 C2 C3 1.2(4)
O2 C1 C2 S1 2.8(4)
O1 C1 C2 S1 -176.2(2)
O4 S1 C2 C3 -0.9(3)
O5 S1 C2 C3 129.2(3)
C11 S1 C2 C3 -115.1(3)
O4 S1 C2 C1 176.4(2)
O5 S1 C2 C1 -53.5(2)
C11 S1 C2 C1 62.2(2)
C1 C2 C3 C4 0.6(4)
S1 C2 C3 C4 177.6(2)
C1 C2 C3 C31 -178.4(3)
S1 C2 C3 C31 -1.4(4)
C2 C3 C4 C9 -1.5(4)
C31 C3 C4 C9 177.5(3)
C2 C3 C4 C5 178.8(3)
C31 C3 C4 C5 -2.1(4)
C9 C4 C5 C6 -0.6(4)
C3 C4 C5 C6 179.0(3)
C10 O3 C6 C5 169.8(3)
C10 O3 C6 C7 -10.2(4)
C4 C5 C6 O3 -179.8(3)
C4 C5 C6 C7 0.2(4)
O3 C6 C7 C8 -179.6(3)
C5 C6 C7 C8 0.4(5)
C6 C7 C8 C9 -0.5(5)
C1 O1 C9 C8 -178.9(3)
C1 O1 C9 C4 1.2(4)
C7 C8 C9 O1 -179.8(3)
C7 C8 C9 C4 0.1(5)
C5 C4 C9 O1 -179.6(3)
C3 C4 C9 O1 0.7(4)
C5 C4 C9 C8 0.5(4)
C3 C4 C9 C8 -179.2(3)
O4 S1 C11 C12 132.9(2)
O5 S1 C11 C12 3.6(3)
C2 S1 C11 C12 -111.4(2)
O4 S1 C11 C16 -43.2(2)
O5 S1 C11 C16 -172.5(2)
C2 S1 C11 C16 72.5(2)
C16 C11 C12 C13 1.8(4)
S1 C11 C12 C13 -174.2(2)
C11 C12 C13 C14 -2.1(4)
C12 C13 C14 C15 0.2(4)
C13 C14 C15 C16 2.1(4)
C14 C15 C16 C11 -2.4(4)
C12 C11 C16 C15 0.4(4)
S1 C11 C16 C15 176.4(2)
C2 C3 C31 C32 104.0(4)
C4 C3 C31 C32 -75.1(4)
C2 C3 C31 C36 -75.5(4)
C4 C3 C31 C36 105.4(3)
C36 C31 C32 C33 2.8(5)
C3 C31 C32 C33 -176.7(3)
C31 C32 C33 C34 -1.5(5)
C32 C33 C34 C35 -0.5(5)
C33 C34 C35 C36 1.2(5)
C32 C31 C36 C35 -2.1(4)
C3 C31 C36 C35 177.4(3)
C34 C35 C36 C31 0.2(4)
